data_1543271
loop_
_publ_author_name
'Brachet, Etienne'
'Marzo, Leyre'
'Selkti, Mohamed'
'K\"onig, Burkhard'
'Belmont, Philippe'

_publ_section_title
;
 Visible light amination/Smiles cascade: access to phthalazine derivatives
;
_journal_issue 8
_journal_name_full 'Chem. Sci.'
_journal_page_first 5002
_journal_paper_doi 10.1039/C6SC01095D
_journal_volume 7
_journal_year 2016
_chemical_formula_sum 'C21 H16 N2'
_chemical_formula_weight 296.36
_chemical_name_systematic 1-Benzhydrylphthalazine
_space_group_crystal_system monoclinic
_space_group_IT_number 14
_space_group_name_Hall '-P 2yn'
_space_group_name_H-M_alt 'P 1 21/n 1'
_symmetry_space_group_name_Hall '-P 2yn'
_symmetry_space_group_name_H-M 'P 1 21/n 1'
_atom_sites_solution_hydrogens geom
_audit_creation_method SHELXL-2013
_audit_update_record
;
2016-01-27 deposited with the CCDC.
2016-05-06 downloaded from the CCDC.
;
_cell_angle_alpha 90
_cell_angle_beta 108.362(2)
_cell_angle_gamma 90
_cell_formula_units_Z 4
_cell_length_a 8.8549(4)
_cell_length_b 18.0318(9)
_cell_length_c 10.1285(5)
_cell_measurement_reflns_used 9976
_cell_measurement_temperature 100(1)
_cell_measurement_theta_max 30.49
_cell_measurement_theta_min 2.40
_cell_volume 1534.88(13)
_computing_cell_refinement 'Bruker SAINT'
_computing_data_collection 'Bruker APEX2'
_computing_data_reduction 'Bruker SAINT'
_computing_structure_refinement 'SHELXL-2013 (Sheldrick, 2013)'
_computing_structure_solution 'SHELXS-97 (Sheldrick, 2008)'
_diffrn_ambient_temperature 100(1)
_diffrn_measured_fraction_theta_full 0.998
_diffrn_measured_fraction_theta_max 0.987
_diffrn_measurement_device_type 'Bruker APEX-II CCD'
_diffrn_measurement_method '\f and \w scans'
_diffrn_radiation_type MoK\a
_diffrn_radiation_wavelength 0.71073
_diffrn_reflns_av_R_equivalents 0.0381
_diffrn_reflns_av_unetI/netI 0.0285
_diffrn_reflns_Laue_measured_fraction_full 0.998
_diffrn_reflns_Laue_measured_fraction_max 0.987
_diffrn_reflns_limit_h_max 8
_diffrn_reflns_limit_h_min -12
_diffrn_reflns_limit_k_max 21
_diffrn_reflns_limit_k_min -25
_diffrn_reflns_limit_l_max 11
_diffrn_reflns_limit_l_min -14
_diffrn_reflns_number 21391
_diffrn_reflns_point_group_measured_fraction_full 0.998
_diffrn_reflns_point_group_measured_fraction_max 0.987
_diffrn_reflns_theta_full 25.000
_diffrn_reflns_theta_max 30.532
_diffrn_reflns_theta_min 2.259
_diffrn_source 'sealed tube'
_exptl_absorpt_coefficient_mu 0.076
_exptl_absorpt_correction_T_max 0.8842
_exptl_absorpt_correction_T_min 0.7461
_exptl_absorpt_correction_type multi-scan
_exptl_absorpt_process_details SADABS
_exptl_crystal_colour colourless
_exptl_crystal_density_diffrn 1.282
_exptl_crystal_F_000 624
_exptl_crystal_size_max 0.110
_exptl_crystal_size_mid 0.090
_exptl_crystal_size_min 0.060
_refine_diff_density_max 0.442
_refine_diff_density_min -0.218
_refine_diff_density_rms 0.050
_refine_ls_extinction_method none
_refine_ls_goodness_of_fit_ref 1.027
_refine_ls_hydrogen_treatment constr
_refine_ls_matrix_type full
_refine_ls_number_parameters 208
_refine_ls_number_reflns 4628
_refine_ls_number_restraints 0
_refine_ls_restrained_S_all 1.027
_refine_ls_R_factor_all 0.0574
_refine_ls_R_factor_gt 0.0468
_refine_ls_shift/su_max 0.000
_refine_ls_shift/su_mean 0.000
_refine_ls_structure_factor_coef Fsqd
_refine_ls_weighting_details 'w=1/[\s^2^(Fo^2^)+(0.0586P)^2^+0.6589P] where P=(Fo^2^+2Fc^2^)/3'
_refine_ls_weighting_scheme calc
_refine_ls_wR_factor_gt 0.1165
_refine_ls_wR_factor_ref 0.1245
_reflns_Friedel_coverage 0.000
_reflns_number_gt 3906
_reflns_number_total 4628
_reflns_threshold_expression 'I > 2\s(I)'
_cod_data_source_file c6sc01095d2.cif
_cod_data_source_block 2195GuillotICMMO
_cod_depositor_comments 'Adding full bibliography for 1543271.cif.'
_cod_original_cell_volume 1534.87(13)
_cod_database_code 1543271
_shelx_space_group_comment
;
The symmetry employed for this shelxl refinement is uniquely defined
by the following loop, which should always be used as a source of
symmetry information in preference to the above space-group names.
They are only intended as comments.
;
_shelx_estimated_absorpt_t_min 0.992
_shelx_estimated_absorpt_t_max 0.995
_shelxl_version_number 2013-4

loop_
_space_group_symop_operation_xyz
'x, y, z'
'-x+1/2, y+1/2, -z+1/2'
'-x, -y, -z'
'x-1/2, -y-1/2, z-1/2'

loop_
_atom_site_label
_atom_site_type_symbol
_atom_site_fract_x
_atom_site_fract_y
_atom_site_fract_z
_atom_site_U_iso_or_equiv
_atom_site_adp_type
_atom_site_occupancy
_atom_site_site_symmetry_order
_atom_site_calc_flag
_atom_site_refinement_flags_posn
_atom_site_refinement_flags_adp
N2 N 0.67100(12) 0.20760(6) 0.51723(9) 0.0208(2) Uani 1 1 d . .
N1 N 0.67596(11) 0.24204(5) 0.39716(9) 0.01793(19) Uani 1 1 d . .
C2 C 0.47493(12) 0.15842(6) 0.25827(10) 0.01472(19) Uani 1 1 d . .
C1 C 0.58220(12) 0.22012(6) 0.27535(10) 0.01446(19) Uani 1 1 d . .
C9 C 0.59474(12) 0.26189(6) 0.14860(10) 0.01515(19) Uani 1 1 d . .
H9 H 0.4869 0.2663 0.0830 0.018 Uiso 1 1 calc R U
C7 C 0.46758(12) 0.12456(6) 0.38124(11) 0.0169(2) Uani 1 1 d . .
C10 C 0.65989(13) 0.34011(6) 0.18252(11) 0.0165(2) Uani 1 1 d . .
C3 C 0.38180(13) 0.12950(6) 0.12849(11) 0.0182(2) Uani 1 1 d . .
H3 H 0.3834 0.1519 0.0462 0.022 Uiso 1 1 calc R U
C8 C 0.56994(13) 0.15355(6) 0.50827(11) 0.0200(2) Uani 1 1 d . .
H8 H 0.5647 0.1327 0.5907 0.024 Uiso 1 1 calc R U
C16 C 0.69374(12) 0.21914(6) 0.07523(10) 0.0160(2) Uani 1 1 d . .
C4 C 0.28884(13) 0.06801(6) 0.12485(12) 0.0223(2) Uani 1 1 d . .
H4 H 0.2306 0.0479 0.0395 0.027 Uiso 1 1 calc R U
C21 C 0.68131(14) 0.23747(7) -0.06164(11) 0.0213(2) Uani 1 1 d . .
H21 H 0.6102 0.2741 -0.1074 0.026 Uiso 1 1 calc R U
C6 C 0.36629(13) 0.06331(6) 0.37545(12) 0.0213(2) Uani 1 1 d . .
H6 H 0.3580 0.0424 0.4568 0.026 Uiso 1 1 calc R U
C15 C 0.55922(14) 0.40118(6) 0.14696(12) 0.0217(2) Uani 1 1 d . .
H15 H 0.4510 0.3942 0.1024 0.026 Uiso 1 1 calc R U
C5 C 0.28040(14) 0.03500(7) 0.24840(13) 0.0239(2) Uani 1 1 d . .
H5 H 0.2161 -0.0063 0.2437 0.029 Uiso 1 1 calc R U
C11 C 0.82200(13) 0.35189(6) 0.24794(12) 0.0196(2) Uani 1 1 d . .
H11 H 0.8908 0.3115 0.2704 0.024 Uiso 1 1 calc R U
C12 C 0.88189(15) 0.42307(7) 0.27995(12) 0.0233(2) Uani 1 1 d . .
H12 H 0.9899 0.4301 0.3250 0.028 Uiso 1 1 calc R U
C17 C 0.80238(14) 0.16477(6) 0.14149(12) 0.0215(2) Uani 1 1 d . .
H17 H 0.8132 0.1521 0.2330 0.026 Uiso 1 1 calc R U
C13 C 0.78071(16) 0.48378(7) 0.24478(13) 0.0265(3) Uani 1 1 d . .
H13 H 0.8207 0.5315 0.2661 0.032 Uiso 1 1 calc R U
C19 C 0.88129(16) 0.14759(7) -0.06297(14) 0.0287(3) Uani 1 1 d . .
H19 H 0.9437 0.1239 -0.1087 0.034 Uiso 1 1 calc R U
C20 C 0.77371(15) 0.20170(7) -0.13048(12) 0.0260(3) Uani 1 1 d . .
H20 H 0.7633 0.2141 -0.2221 0.031 Uiso 1 1 calc R U
C14 C 0.61969(16) 0.47288(7) 0.17774(14) 0.0270(3) Uani 1 1 d . .
H14 H 0.5517 0.5135 0.1532 0.032 Uiso 1 1 calc R U
C18 C 0.89540(16) 0.12901(7) 0.07269(14) 0.0283(3) Uani 1 1 d . .
H18 H 0.9672 0.0925 0.1182 0.034 Uiso 1 1 calc R U

loop_
_atom_site_aniso_label
_atom_site_aniso_U_11
_atom_site_aniso_U_22
_atom_site_aniso_U_33
_atom_site_aniso_U_23
_atom_site_aniso_U_13
_atom_site_aniso_U_12
N2 0.0214(5) 0.0265(5) 0.0142(4) 0.0015(3) 0.0052(3) -0.0022(4)
N1 0.0179(4) 0.0212(4) 0.0148(4) 0.0008(3) 0.0053(3) -0.0017(3)
C2 0.0130(4) 0.0153(4) 0.0164(4) 0.0014(3) 0.0056(4) 0.0014(3)
C1 0.0134(4) 0.0155(4) 0.0151(4) 0.0013(3) 0.0053(4) 0.0015(3)
C9 0.0144(4) 0.0159(4) 0.0145(4) 0.0018(3) 0.0037(4) -0.0010(3)
C7 0.0159(4) 0.0176(5) 0.0181(5) 0.0021(4) 0.0066(4) 0.0012(4)
C10 0.0192(5) 0.0156(4) 0.0160(4) 0.0014(3) 0.0073(4) -0.0004(4)
C3 0.0171(5) 0.0196(5) 0.0174(5) 0.0005(4) 0.0046(4) -0.0009(4)
C8 0.0207(5) 0.0241(5) 0.0163(5) 0.0032(4) 0.0073(4) 0.0000(4)
C16 0.0167(5) 0.0174(5) 0.0146(4) -0.0016(3) 0.0058(4) -0.0048(4)
C4 0.0193(5) 0.0228(5) 0.0227(5) -0.0022(4) 0.0037(4) -0.0037(4)
C21 0.0227(5) 0.0250(5) 0.0152(5) -0.0003(4) 0.0044(4) -0.0083(4)
C6 0.0203(5) 0.0215(5) 0.0235(5) 0.0049(4) 0.0091(4) -0.0011(4)
C15 0.0222(5) 0.0199(5) 0.0235(5) 0.0028(4) 0.0081(4) 0.0035(4)
C5 0.0205(5) 0.0202(5) 0.0309(6) 0.0016(4) 0.0080(5) -0.0048(4)
C11 0.0193(5) 0.0186(5) 0.0215(5) -0.0001(4) 0.0070(4) -0.0015(4)
C12 0.0246(5) 0.0220(5) 0.0247(5) -0.0029(4) 0.0100(4) -0.0068(4)
C17 0.0237(5) 0.0217(5) 0.0222(5) 0.0019(4) 0.0118(4) 0.0015(4)
C13 0.0372(7) 0.0171(5) 0.0298(6) -0.0028(4) 0.0170(5) -0.0055(5)
C19 0.0328(6) 0.0280(6) 0.0337(6) -0.0104(5) 0.0225(5) -0.0097(5)
C20 0.0302(6) 0.0327(6) 0.0180(5) -0.0074(4) 0.0116(5) -0.0165(5)
C14 0.0350(7) 0.0174(5) 0.0314(6) 0.0028(4) 0.0144(5) 0.0043(5)
C18 0.0298(6) 0.0254(6) 0.0365(7) 0.0006(5) 0.0202(5) 0.0039(5)

loop_
_atom_type_symbol
_atom_type_description
_atom_type_scat_dispersion_real
_atom_type_scat_dispersion_imag
_atom_type_scat_source
C C 0.0033 0.0016 'International Tables Vol C Tables 4.2.6.8 and 6.1.1.4'
H H 0.0000 0.0000 'International Tables Vol C Tables 4.2.6.8 and 6.1.1.4'
N N 0.0061 0.0033 'International Tables Vol C Tables 4.2.6.8 and 6.1.1.4'

loop_
_geom_angle_atom_site_label_1
_geom_angle_atom_site_label_2
_geom_angle_atom_site_label_3
_geom_angle
C8 N2 N1 119.09(9)
C1 N1 N2 120.47(9)
C7 C2 C3 119.16(9)
C7 C2 C1 116.26(9)
C3 C2 C1 124.56(9)
N1 C1 C2 123.00(9)
N1 C1 C9 116.82(9)
C2 C1 C9 120.16(9)
C10 C9 C1 113.04(8)
C10 C9 C16 110.09(8)
C1 C9 C16 111.51(8)
C2 C7 C6 120.56(10)
C2 C7 C8 116.62(9)
C6 C7 C8 122.78(10)
C15 C10 C11 118.82(10)
C15 C10 C9 120.59(10)
C11 C10 C9 120.58(9)
C4 C3 C2 119.45(10)
N2 C8 C7 124.43(10)
C17 C16 C21 118.23(10)
C17 C16 C9 122.56(9)
C21 C16 C9 119.13(10)
C3 C4 C5 121.05(11)
C20 C21 C16 120.92(11)
C5 C6 C7 119.18(10)
C10 C15 C14 120.38(11)
C6 C5 C4 120.51(10)
C12 C11 C10 120.81(10)
C11 C12 C13 120.08(11)
C16 C17 C18 120.89(11)
C14 C13 C12 119.66(11)
C18 C19 C20 119.66(11)
C19 C20 C21 120.10(11)
C13 C14 C15 120.23(11)
C19 C18 C17 120.18(12)

loop_
_geom_bond_atom_site_label_1
_geom_bond_atom_site_label_2
_geom_bond_distance
N2 C8 1.3067(15)
N2 N1 1.3785(12)
N1 C1 1.3123(13)
C2 C7 1.4068(14)
C2 C3 1.4130(14)
C2 C1 1.4376(14)
C1 C9 1.5224(14)
C9 C10 1.5215(14)
C9 C16 1.5249(14)
C7 C6 1.4122(15)
C7 C8 1.4197(15)
C10 C15 1.3909(15)
C10 C11 1.3949(15)
C3 C4 1.3745(15)
C16 C17 1.3893(15)
C16 C21 1.3955(14)
C4 C5 1.4089(17)
C21 C20 1.3896(17)
C6 C5 1.3704(17)
C15 C14 1.3965(16)
C11 C12 1.3876(15)
C12 C13 1.3881(17)
C17 C18 1.3934(16)
C13 C14 1.3866(19)
C19 C18 1.3812(19)
C19 C20 1.384(2)
